data_4329192
loop_
_publ_author_name
'Stefan G. Minasian'
'Kevin S. Boland'
'Russell K. Feller'
'Andrew J. Gaunt'
'Stosh A. Kozimor'
'Iain May'
'Sean D. Reilly'
'Brian L. Scott'
'David K. Shuh'

_publ_contact_author_address 'Los Alamos National Laboratory'
_publ_contact_author_email stosh@lanl.gov
_publ_contact_author_name 'Stosh A. Kozimor'
_publ_contact_author_phone 505-665-4521
_publ_section_title
;
 Synthesis and Structure of (Ph4P)2MCl6 (M = Ti, Zr, Hf, Th, U, Np, Pu)
;
_journal_name_full 'Inorganic Chemistry'
_journal_page_first 5728
_journal_page_last 5736
_journal_paper_doi 10.1021/ic300179d
_journal_volume 51
_journal_year 2012
_chemical_formula_sum 'C56 H52 Cl6 N4 P2 Ti'
_chemical_formula_weight 1103.56
_chemical_name_systematic
; 
 ? 
;
_space_group_IT_number 14
_symmetry_cell_setting monoclinic
_symmetry_space_group_name_Hall '-P 2ybc'
_symmetry_space_group_name_H-M 'P 1 21/c 1'
_atom_sites_solution_hydrogens geom
_atom_sites_solution_primary direct
_atom_sites_solution_secondary difmap
_audit_creation_method SHELXL-97
_cell_angle_alpha 90.00
_cell_angle_beta 98.234(2)
_cell_angle_gamma 90.00
_cell_formula_units_Z 2
_cell_length_a 9.4866(16)
_cell_length_b 19.326(3)
_cell_length_c 14.839(3)
_cell_measurement_reflns_used 4666
_cell_measurement_temperature 140(2)
_cell_measurement_theta_max 25.25
_cell_measurement_theta_min 2.41
_cell_volume 2692.5(8)
_computing_cell_refinement 'Bruker SMART'
_computing_data_collection 'Bruker SMART'
_computing_data_reduction 'Bruker SAINT'
_computing_molecular_graphics 'Bruker SHELXTL'
_computing_publication_material 'Bruker SHELXTL'
_computing_structure_refinement 'SHELXL-97 (Sheldrick, 1997)'
_computing_structure_solution 'SHELXS-97 (Sheldrick, 1990)'
_diffrn_ambient_temperature 140(2)
_diffrn_measured_fraction_theta_full 0.997
_diffrn_measured_fraction_theta_max 0.997
_diffrn_measurement_device_type 'CCD area detector'
_diffrn_measurement_method 'phi and omega scans'
_diffrn_radiation_monochromator graphite
_diffrn_radiation_source 'fine-focus sealed tube'
_diffrn_radiation_type MoK\a
_diffrn_radiation_wavelength 0.71073
_diffrn_reflns_av_R_equivalents 0.0569
_diffrn_reflns_av_sigmaI/netI 0.0482
_diffrn_reflns_limit_h_max 11
_diffrn_reflns_limit_h_min -12
_diffrn_reflns_limit_k_max 24
_diffrn_reflns_limit_k_min -24
_diffrn_reflns_limit_l_max 18
_diffrn_reflns_limit_l_min -18
_diffrn_reflns_number 28139
_diffrn_reflns_theta_full 26.73
_diffrn_reflns_theta_max 26.73
_diffrn_reflns_theta_min 2.11
_exptl_absorpt_coefficient_mu 0.557
_exptl_absorpt_correction_T_max 0.9673
_exptl_absorpt_correction_T_min 0.9063
_exptl_absorpt_correction_type multi-scan
_exptl_crystal_colour yellow
_exptl_crystal_density_diffrn 1.361
_exptl_crystal_description block
_exptl_crystal_F_000 1140
_exptl_crystal_size_max 0.18
_exptl_crystal_size_mid 0.10
_exptl_crystal_size_min 0.06
_refine_diff_density_max 0.459
_refine_diff_density_min -0.362
_refine_diff_density_rms 0.069
_refine_ls_extinction_method none
_refine_ls_goodness_of_fit_ref 1.036
_refine_ls_hydrogen_treatment constr
_refine_ls_matrix_type full
_refine_ls_number_parameters 315
_refine_ls_number_reflns 5694
_refine_ls_number_restraints 0
_refine_ls_restrained_S_all 1.036
_refine_ls_R_factor_all 0.0549
_refine_ls_R_factor_gt 0.0360
_refine_ls_shift/su_max 0.005
_refine_ls_shift/su_mean 0.000
_refine_ls_structure_factor_coef Fsqd
_refine_ls_weighting_details 'calc w=1/[\s^2^(Fo^2^)+(0.0294P)^2^+1.2285P] where P=(Fo^2^+2Fc^2^)/3'
_refine_ls_weighting_scheme calc
_refine_ls_wR_factor_gt 0.0744
_refine_ls_wR_factor_ref 0.0823
_reflns_number_gt 4314
_reflns_number_total 5694
_reflns_threshold_expression >2sigma(I)
_cod_data_source_file ic300179d_si_002_3.cif
_cod_data_source_block apx1026
_cod_original_cell_volume 2692.6(8)
_cod_database_code 4329192

loop_
_symmetry_equiv_pos_as_xyz
'x, y, z'
'-x, y+1/2, -z+1/2'
'-x, -y, -z'
'x, -y-1/2, z-1/2'

loop_
_atom_site_label
_atom_site_type_symbol
_atom_site_fract_x
_atom_site_fract_y
_atom_site_fract_z
_atom_site_U_iso_or_equiv
_atom_site_adp_type
_atom_site_occupancy
_atom_site_symmetry_multiplicity
_atom_site_calc_flag
_atom_site_refinement_flags
Ti1 Ti 0.0000 0.5000 1.0000 0.01283(12) Uani 1 2 d S
Cl3 Cl 0.05603(5) 0.38472(3) 1.03963(4) 0.01799(12) Uani 1 1 d .
Cl1 Cl 0.11908(5) 0.48976(3) 0.87192(3) 0.01793(12) Uani 1 1 d .
Cl2 Cl 0.21014(5) 0.53594(3) 1.08769(3) 0.01779(12) Uani 1 1 d .
P1 P 0.65873(6) 0.19472(3) 0.93411(4) 0.01374(13) Uani 1 1 d .
C1 C 0.7405(2) 0.15133(11) 1.03486(14) 0.0170(5) Uani 1 1 d .
C2 C 0.6830(2) 0.15781(12) 1.11608(15) 0.0229(5) Uani 1 1 d .
H2 H 0.5998 0.1848 1.1179 0.027 Uiso 1 1 calc R
C3 C 0.7481(3) 0.12471(13) 1.19392(16) 0.0278(6) Uani 1 1 d .
H3 H 0.7085 0.1284 1.2490 0.033 Uiso 1 1 calc R
C4 C 0.8697(3) 0.08649(13) 1.19149(16) 0.0298(6) Uani 1 1 d .
H4 H 0.9154 0.0651 1.2456 0.036 Uiso 1 1 calc R
C5 C 0.9259(3) 0.07880(12) 1.11154(17) 0.0289(6) Uani 1 1 d .
H5 H 1.0091 0.0516 1.1105 0.035 Uiso 1 1 calc R
C6 C 0.8613(2) 0.11066(11) 1.03241(16) 0.0210(5) Uani 1 1 d .
H6 H 0.8990 0.1048 0.9770 0.025 Uiso 1 1 calc R
C7 C 0.7918(2) 0.20838(11) 0.86167(14) 0.0151(4) Uani 1 1 d .
C8 C 0.8748(2) 0.26805(11) 0.87191(14) 0.0175(5) Uani 1 1 d .
H8 H 0.8546 0.3037 0.9123 0.021 Uiso 1 1 calc R
C9 C 0.9878(2) 0.27484(12) 0.82226(15) 0.0226(5) Uani 1 1 d .
H9 H 1.0456 0.3152 0.8290 0.027 Uiso 1 1 calc R
C10 C 1.0160(2) 0.22310(13) 0.76316(16) 0.0243(5) Uani 1 1 d .
H10 H 1.0933 0.2282 0.7295 0.029 Uiso 1 1 calc R
C11 C 0.9331(2) 0.16404(13) 0.75230(15) 0.0244(5) Uani 1 1 d .
H11 H 0.9528 0.1290 0.7110 0.029 Uiso 1 1 calc R
C12 C 0.8215(2) 0.15632(12) 0.80187(14) 0.0200(5) Uani 1 1 d .
H12 H 0.7648 0.1156 0.7953 0.024 Uiso 1 1 calc R
C13 C 0.5874(2) 0.27482(11) 0.96778(14) 0.0158(4) Uani 1 1 d .
C14 C 0.6644(2) 0.31553(11) 1.03587(15) 0.0200(5) Uani 1 1 d .
H14 H 0.7559 0.3010 1.0639 0.024 Uiso 1 1 calc R
C15 C 0.6077(3) 0.37656(12) 1.06210(16) 0.0244(5) Uani 1 1 d .
H15 H 0.6610 0.4044 1.1075 0.029 Uiso 1 1 calc R
C16 C 0.4735(3) 0.39766(12) 1.02291(16) 0.0249(5) Uani 1 1 d .
H16 H 0.4340 0.4393 1.0425 0.030 Uiso 1 1 calc R
C17 C 0.3971(2) 0.35825(12) 0.95531(15) 0.0229(5) Uani 1 1 d .
H17 H 0.3054 0.3731 0.9281 0.027 Uiso 1 1 calc R
C18 C 0.4532(2) 0.29713(11) 0.92684(15) 0.0198(5) Uani 1 1 d .
H18 H 0.4007 0.2705 0.8797 0.024 Uiso 1 1 calc R
C19 C 0.5158(2) 0.14410(11) 0.87632(14) 0.0148(4) Uani 1 1 d .
C20 C 0.4670(2) 0.15613(11) 0.78445(15) 0.0191(5) Uani 1 1 d .
H20 H 0.5158 0.1877 0.7508 0.023 Uiso 1 1 calc R
C21 C 0.3469(2) 0.12180(11) 0.74247(15) 0.0211(5) Uani 1 1 d .
H21 H 0.3131 0.1300 0.6800 0.025 Uiso 1 1 calc R
C22 C 0.2764(2) 0.07572(12) 0.79150(15) 0.0221(5) Uani 1 1 d .
H22 H 0.1940 0.0524 0.7625 0.026 Uiso 1 1 calc R
C23 C 0.3249(2) 0.06324(12) 0.88236(16) 0.0230(5) Uani 1 1 d .
H23 H 0.2760 0.0313 0.9155 0.028 Uiso 1 1 calc R
C24 C 0.4447(2) 0.09716(11) 0.92521(15) 0.0193(5) Uani 1 1 d .
H24 H 0.4782 0.0885 0.9876 0.023 Uiso 1 1 calc R
N1 N 0.3571(3) 0.29720(12) 0.67743(18) 0.0451(6) Uani 1 1 d .
C25 C 0.2786(3) 0.29560(12) 0.61184(19) 0.0288(6) Uani 1 1 d .
C26 C 0.1778(3) 0.29311(13) 0.52890(18) 0.0343(6) Uani 1 1 d .
H26A H 0.1913 0.3336 0.4913 0.051 Uiso 1 1 calc R
H26B H 0.0806 0.2932 0.5441 0.051 Uiso 1 1 calc R
H26C H 0.1931 0.2508 0.4952 0.051 Uiso 1 1 calc R
N2 N 0.2810(2) 0.47811(12) 0.60348(16) 0.0398(6) Uani 1 1 d .
C27 C 0.3476(3) 0.47018(12) 0.67268(18) 0.0265(6) Uani 1 1 d .
C28 C 0.4314(3) 0.45939(13) 0.76107(16) 0.0298(6) Uani 1 1 d .
H28C H 0.5232 0.4830 0.7633 0.045 Uiso 1 1 calc R
H28B H 0.4475 0.4097 0.7712 0.045 Uiso 1 1 calc R
H28A H 0.3802 0.4781 0.8085 0.045 Uiso 1 1 calc R

loop_
_atom_site_aniso_label
_atom_site_aniso_U_11
_atom_site_aniso_U_22
_atom_site_aniso_U_33
_atom_site_aniso_U_23
_atom_site_aniso_U_13
_atom_site_aniso_U_12
Ti1 0.0127(3) 0.0146(3) 0.0112(3) -0.0011(2) 0.0017(2) -0.0003(2)
Cl3 0.0196(3) 0.0147(3) 0.0196(3) 0.0009(2) 0.0027(2) 0.0011(2)
Cl1 0.0177(3) 0.0226(3) 0.0143(3) -0.0023(2) 0.0052(2) -0.0009(2)
Cl2 0.0151(3) 0.0222(3) 0.0153(3) -0.0018(2) -0.0002(2) -0.0023(2)
P1 0.0134(3) 0.0146(3) 0.0131(3) 0.0004(2) 0.0016(2) -0.0001(2)
C1 0.0169(11) 0.0179(11) 0.0151(11) 0.0024(9) -0.0017(9) -0.0051(9)
C2 0.0250(13) 0.0243(13) 0.0194(12) 0.0009(10) 0.0032(10) -0.0077(10)
C3 0.0360(15) 0.0303(14) 0.0151(12) 0.0030(10) -0.0026(10) -0.0151(11)
C4 0.0348(15) 0.0262(14) 0.0236(13) 0.0104(11) -0.0127(11) -0.0143(11)
C5 0.0232(13) 0.0209(13) 0.0385(15) 0.0088(11) -0.0099(11) -0.0034(10)
C6 0.0176(11) 0.0193(12) 0.0250(12) 0.0045(10) -0.0005(9) -0.0014(9)
C7 0.0147(11) 0.0169(11) 0.0136(11) 0.0034(9) 0.0014(8) 0.0021(8)
C8 0.0170(11) 0.0184(12) 0.0169(11) 0.0023(9) 0.0018(9) 0.0012(9)
C9 0.0181(12) 0.0240(13) 0.0260(13) 0.0091(10) 0.0038(10) -0.0050(10)
C10 0.0169(12) 0.0334(14) 0.0242(13) 0.0068(11) 0.0081(10) 0.0031(10)
C11 0.0234(13) 0.0302(14) 0.0203(12) -0.0021(10) 0.0059(10) 0.0063(10)
C12 0.0190(12) 0.0212(12) 0.0198(12) -0.0008(10) 0.0030(9) 0.0004(9)
C13 0.0173(11) 0.0168(11) 0.0150(11) 0.0009(9) 0.0080(9) -0.0015(9)
C14 0.0206(12) 0.0226(12) 0.0178(12) -0.0025(9) 0.0062(9) -0.0039(9)
C15 0.0298(13) 0.0218(13) 0.0235(13) -0.0062(10) 0.0107(10) -0.0055(10)
C16 0.0314(14) 0.0190(12) 0.0281(14) -0.0008(10) 0.0174(11) 0.0019(10)
C17 0.0210(12) 0.0253(13) 0.0241(13) 0.0055(10) 0.0092(10) 0.0068(10)
C18 0.0194(12) 0.0207(12) 0.0195(12) -0.0008(9) 0.0040(9) -0.0001(9)
C19 0.0136(11) 0.0141(11) 0.0165(11) -0.0028(9) 0.0012(8) 0.0020(8)
C20 0.0190(12) 0.0195(12) 0.0192(12) -0.0011(9) 0.0037(9) 0.0024(9)
C21 0.0200(12) 0.0230(12) 0.0187(12) -0.0033(10) -0.0026(9) 0.0047(10)
C22 0.0165(11) 0.0216(12) 0.0274(13) -0.0083(10) 0.0009(10) -0.0003(9)
C23 0.0221(12) 0.0241(13) 0.0240(13) -0.0034(10) 0.0075(10) -0.0036(10)
C24 0.0213(12) 0.0181(12) 0.0182(12) -0.0038(9) 0.0013(9) -0.0017(9)
N1 0.0459(15) 0.0298(13) 0.0551(16) 0.0109(12) -0.0083(13) -0.0083(11)
C25 0.0263(14) 0.0172(13) 0.0438(17) 0.0053(11) 0.0083(12) -0.0027(10)
C26 0.0298(14) 0.0329(15) 0.0403(16) -0.0015(12) 0.0057(12) 0.0021(12)
N2 0.0429(14) 0.0361(14) 0.0402(15) 0.0069(11) 0.0054(12) -0.0014(11)
C27 0.0256(13) 0.0212(13) 0.0351(15) 0.0006(11) 0.0128(12) -0.0033(10)
C28 0.0269(13) 0.0328(14) 0.0308(14) -0.0037(11) 0.0080(11) -0.0028(11)

loop_
_atom_type_symbol
_atom_type_description
_atom_type_scat_dispersion_real
_atom_type_scat_dispersion_imag
_atom_type_scat_source
C C 0.0033 0.0016 'International Tables Vol C Tables 4.2.6.8 and 6.1.1.4'
H H 0.0000 0.0000 'International Tables Vol C Tables 4.2.6.8 and 6.1.1.4'
P P 0.1023 0.0942 'International Tables Vol C Tables 4.2.6.8 and 6.1.1.4'
Cl Cl 0.1484 0.1585 'International Tables Vol C Tables 4.2.6.8 and 6.1.1.4'
Ti Ti 0.2776 0.4457 'International Tables Vol C Tables 4.2.6.8 and 6.1.1.4'
N N 0.0061 0.0033 'International Tables Vol C Tables 4.2.6.8 and 6.1.1.4'

loop_
_geom_angle_atom_site_label_1
_geom_angle_atom_site_label_2
_geom_angle_atom_site_label_3
_geom_angle
_geom_angle_site_symmetry_1
_geom_angle_site_symmetry_3
Cl2 Ti1 Cl2 180.0 3_567 .
Cl2 Ti1 Cl3 89.89(2) 3_567 3_567
Cl2 Ti1 Cl3 90.11(2) . 3_567
Cl2 Ti1 Cl3 90.11(2) 3_567 .
Cl2 Ti1 Cl3 89.89(2) . .
Cl3 Ti1 Cl3 180.0 3_567 .
Cl2 Ti1 Cl1 89.73(2) 3_567 .
Cl2 Ti1 Cl1 90.27(2) . .
Cl3 Ti1 Cl1 89.720(19) 3_567 .
Cl3 Ti1 Cl1 90.280(19) . .
Cl2 Ti1 Cl1 90.27(2) 3_567 3_567
Cl2 Ti1 Cl1 89.73(2) . 3_567
Cl3 Ti1 Cl1 90.280(19) 3_567 3_567
Cl3 Ti1 Cl1 89.720(19) . 3_567
Cl1 Ti1 Cl1 180.0 . 3_567
C19 P1 C13 108.41(10) . .
C19 P1 C7 110.13(10) . .
C13 P1 C7 111.57(10) . .
C19 P1 C1 110.63(10) . .
C13 P1 C1 107.94(10) . .
C7 P1 C1 108.15(10) . .
C6 C1 C2 119.8(2) . .
C6 C1 P1 120.11(17) . .
C2 C1 P1 120.12(17) . .
C3 C2 C1 119.7(2) . .
C3 C2 H2 120.2 . .
C1 C2 H2 120.2 . .
C4 C3 C2 120.1(2) . .
C4 C3 H3 120.0 . .
C2 C3 H3 120.0 . .
C3 C4 C5 120.7(2) . .
C3 C4 H4 119.6 . .
C5 C4 H4 119.6 . .
C4 C5 C6 120.1(2) . .
C4 C5 H5 119.9 . .
C6 C5 H5 119.9 . .
C5 C6 C1 119.5(2) . .
C5 C6 H6 120.2 . .
C1 C6 H6 120.2 . .
C8 C7 C12 120.3(2) . .
C8 C7 P1 119.53(16) . .
C12 C7 P1 119.90(16) . .
C9 C8 C7 119.1(2) . .
C9 C8 H8 120.4 . .
C7 C8 H8 120.4 . .
C10 C9 C8 120.1(2) . .
C10 C9 H9 119.9 . .
C8 C9 H9 119.9 . .
C9 C10 C11 120.9(2) . .
C9 C10 H10 119.6 . .
C11 C10 H10 119.6 . .
C12 C11 C10 119.6(2) . .
C12 C11 H11 120.2 . .
C10 C11 H11 120.2 . .
C11 C12 C7 120.0(2) . .
C11 C12 H12 120.0 . .
C7 C12 H12 120.0 . .
C18 C13 C14 119.3(2) . .
C18 C13 P1 120.20(16) . .
C14 C13 P1 120.53(17) . .
C15 C14 C13 120.0(2) . .
C15 C14 H14 120.0 . .
C13 C14 H14 120.0 . .
C14 C15 C16 120.5(2) . .
C14 C15 H15 119.7 . .
C16 C15 H15 119.7 . .
C17 C16 C15 119.9(2) . .
C17 C16 H16 120.0 . .
C15 C16 H16 120.0 . .
C16 C17 C18 120.5(2) . .
C16 C17 H17 119.8 . .
C18 C17 H17 119.8 . .
C17 C18 C13 119.7(2) . .
C17 C18 H18 120.1 . .
C13 C18 H18 120.1 . .
C24 C19 C20 119.9(2) . .
C24 C19 P1 119.77(16) . .
C20 C19 P1 120.02(16) . .
C21 C20 C19 119.7(2) . .
C21 C20 H20 120.1 . .
C19 C20 H20 120.1 . .
C22 C21 C20 120.0(2) . .
C22 C21 H21 120.0 . .
C20 C21 H21 120.0 . .
C21 C22 C23 120.5(2) . .
C21 C22 H22 119.7 . .
C23 C22 H22 119.7 . .
C22 C23 C24 120.1(2) . .
C22 C23 H23 119.9 . .
C24 C23 H23 119.9 . .
C23 C24 C19 119.7(2) . .
C23 C24 H24 120.2 . .
C19 C24 H24 120.2 . .
N1 C25 C26 179.4(3) . .
C25 C26 H26A 109.5 . .
C25 C26 H26B 109.5 . .
H26A C26 H26B 109.5 . .
C25 C26 H26C 109.5 . .
H26A C26 H26C 109.5 . .
H26B C26 H26C 109.5 . .
N2 C27 C28 179.3(3) . .
C27 C28 H28C 109.5 . .
C27 C28 H28B 109.5 . .
H28C C28 H28B 109.5 . .
C27 C28 H28A 109.5 . .
H28C C28 H28A 109.5 . .
H28B C28 H28A 109.5 . .

loop_
_geom_bond_atom_site_label_1
_geom_bond_atom_site_label_2
_geom_bond_distance
_geom_bond_site_symmetry_2
Ti1 Cl2 2.3252(6) 3_567
Ti1 Cl2 2.3252(6) .
Ti1 Cl3 2.3458(6) 3_567
Ti1 Cl3 2.3458(6) .
Ti1 Cl1 2.3543(6) .
Ti1 Cl1 2.3543(6) 3_567
P1 C19 1.788(2) .
P1 C13 1.789(2) .
P1 C7 1.791(2) .
P1 C1 1.791(2) .
C1 C6 1.394(3) .
C1 C2 1.398(3) .
C2 C3 1.386(3) .
C2 H2 0.9500 .
C3 C4 1.375(4) .
C3 H3 0.9500 .
C4 C5 1.377(3) .
C4 H4 0.9500 .
C5 C6 1.389(3) .
C5 H5 0.9500 .
C6 H6 0.9500 .
C7 C8 1.392(3) .
C7 C12 1.396(3) .
C8 C9 1.391(3) .
C8 H8 0.9500 .
C9 C10 1.381(3) .
C9 H9 0.9500 .
C10 C11 1.382(3) .
C10 H10 0.9500 .
C11 C12 1.381(3) .
C11 H11 0.9500 .
C12 H12 0.9500 .
C13 C18 1.397(3) .
C13 C14 1.401(3) .
C14 C15 1.376(3) .
C14 H14 0.9500 .
C15 C16 1.382(3) .
C15 H15 0.9500 .
C16 C17 1.380(3) .
C16 H16 0.9500 .
C17 C18 1.386(3) .
C17 H17 0.9500 .
C18 H18 0.9500 .
C19 C24 1.395(3) .
C19 C20 1.395(3) .
C20 C21 1.386(3) .
C20 H20 0.9500 .
C21 C22 1.382(3) .
C21 H21 0.9500 .
C22 C23 1.382(3) .
C22 H22 0.9500 .
C23 C24 1.385(3) .
C23 H23 0.9500 .
C24 H24 0.9500 .
N1 C25 1.138(3) .
C25 C26 1.447(4) .
C26 H26A 0.9800 .
C26 H26B 0.9800 .
C26 H26C 0.9800 .
N2 C27 1.136(3) .
C27 C28 1.448(3) .
C28 H28C 0.9800 .
C28 H28B 0.9800 .
C28 H28A 0.9800 .

loop_
_geom_torsion_atom_site_label_1
_geom_torsion_atom_site_label_2
_geom_torsion_atom_site_label_3
_geom_torsion_atom_site_label_4
_geom_torsion
C19 P1 C1 C6 95.08(19)
C13 P1 C1 C6 -146.45(17)
C7 P1 C1 C6 -25.6(2)
C19 P1 C1 C2 -84.54(19)
C13 P1 C1 C2 33.9(2)
C7 P1 C1 C2 154.77(17)
C6 C1 C2 C3 1.1(3)
P1 C1 C2 C3 -179.24(17)
C1 C2 C3 C4 0.9(3)
C2 C3 C4 C5 -2.0(3)
C3 C4 C5 C6 1.0(4)
C4 C5 C6 C1 1.0(3)
C2 C1 C6 C5 -2.1(3)
P1 C1 C6 C5 178.27(17)
C19 P1 C7 C8 150.91(16)
C13 P1 C7 C8 30.5(2)
C1 P1 C7 C8 -88.09(18)
C19 P1 C7 C12 -35.5(2)
C13 P1 C7 C12 -155.95(17)
C1 P1 C7 C12 85.49(19)
C12 C7 C8 C9 -0.4(3)
P1 C7 C8 C9 173.21(16)
C7 C8 C9 C10 0.5(3)
C8 C9 C10 C11 0.0(3)
C9 C10 C11 C12 -0.7(3)
C10 C11 C12 C7 0.8(3)
C8 C7 C12 C11 -0.3(3)
P1 C7 C12 C11 -173.82(17)
C19 P1 C13 C18 -18.1(2)
C7 P1 C13 C18 103.31(18)
C1 P1 C13 C18 -138.00(17)
C19 P1 C13 C14 161.29(17)
C7 P1 C13 C14 -77.27(19)
C1 P1 C13 C14 41.42(19)
C18 C13 C14 C15 0.3(3)
P1 C13 C14 C15 -179.10(17)
C13 C14 C15 C16 1.2(3)
C14 C15 C16 C17 -1.6(3)
C15 C16 C17 C18 0.6(3)
C16 C17 C18 C13 0.9(3)
C14 C13 C18 C17 -1.3(3)
P1 C13 C18 C17 178.11(16)
C13 P1 C19 C24 -92.10(18)
C7 P1 C19 C24 145.58(17)
C1 P1 C19 C24 26.1(2)
C13 P1 C19 C20 81.94(19)
C7 P1 C19 C20 -40.4(2)
C1 P1 C19 C20 -159.88(17)
C24 C19 C20 C21 0.7(3)
P1 C19 C20 C21 -173.35(16)
C19 C20 C21 C22 -0.2(3)
C20 C21 C22 C23 -0.2(3)
C21 C22 C23 C24 0.3(3)
C22 C23 C24 C19 0.2(3)
C20 C19 C24 C23 -0.7(3)
P1 C19 C24 C23 173.38(17)
